data_7015746
loop_
_publ_author_name
'Anwar, Muhammad U.'
'Elliott, Andrew S.'
'Thompson, Laurence K.'
'Dawe, Louise N.'

_publ_section_title
;
 Complexes of functionally modified hydrazone ligands--square,
 rectangular (M4), trigonal bipyramidal (M5) and pin-wheel (M6) motifs.
;
_journal_issue 17
_journal_name_full 'Dalton transactions (Cambridge, England : 2003)'
_journal_page_first 4623
_journal_page_last 4635
_journal_paper_doi 10.1039/c1dt10047e
_journal_volume 40
_journal_year 2011
_chemical_formula_moiety 'C40 H56 N24 Ni4 O24'
_chemical_formula_sum 'C40 H56 N24 Ni4 O24'
_chemical_formula_weight 1491.83
_chemical_name_systematic
;
?
;
_space_group_IT_number 86
_symmetry_cell_setting tetragonal
_symmetry_Int_Tables_number 86
_symmetry_space_group_name_Hall '-P 4bc'
_symmetry_space_group_name_H-M 'P 42/n :2'
_atom_sites_solution_hydrogens geom
_atom_sites_solution_primary direct
_atom_sites_solution_secondary difmap
_audit_creation_method SHELXL-97
_cell_angle_alpha 90.00
_cell_angle_beta 90.00
_cell_angle_gamma 90.00
_cell_formula_units_Z 2
_cell_length_a 17.217(4)
_cell_length_b 17.217(4)
_cell_length_c 11.169(3)
_cell_measurement_reflns_used 12308
_cell_measurement_temperature 153(2)
_cell_measurement_theta_max 31.0397
_cell_measurement_theta_min 2.1735
_cell_volume 3310.8(14)
_computing_cell_refinement 'CrystalClear (Rigaku/MSC Inc., 2005)'
_computing_data_collection 'CrystalClear (Rigaku/MSC Inc., 2005)'
_computing_data_reduction 'CrystalClear (Rigaku/MSC Inc., 2005)'
_computing_molecular_graphics 'CrystalStructure3.7.0(Rigaku/MSC Inc.,2005)'
_computing_publication_material 'CrystalStructure3.7.0(Rigaku/MSC Inc.,2005)'
_computing_structure_refinement 'SHELXL-97 (Acta Cryst. 2008. A64, 112-122)'
_computing_structure_solution 'SHELXL-97 (Acta Cryst. 2008. A64, 112-122)'
_diffrn_ambient_temperature 153(2)
_diffrn_detector_area_resol_mean 14.63
_diffrn_measured_fraction_theta_full 0.997
_diffrn_measured_fraction_theta_max 0.997
_diffrn_measurement_device_type 'Rigaku Saturn'
_diffrn_measurement_method \w
_diffrn_radiation_monochromator 'graphite - Rigaku SHINE'
_diffrn_radiation_source 'fine-focus sealed tube'
_diffrn_radiation_type MoK\a
_diffrn_radiation_wavelength 0.71075
_diffrn_reflns_av_R_equivalents 0.0531
_diffrn_reflns_av_sigmaI/netI 0.0240
_diffrn_reflns_limit_h_max 20
_diffrn_reflns_limit_h_min -16
_diffrn_reflns_limit_k_max 20
_diffrn_reflns_limit_k_min -20
_diffrn_reflns_limit_l_max 13
_diffrn_reflns_limit_l_min -13
_diffrn_reflns_number 25511
_diffrn_reflns_theta_full 24.98
_diffrn_reflns_theta_max 24.98
_diffrn_reflns_theta_min 2.99
_exptl_absorpt_coefficient_mu 1.210
_exptl_absorpt_correction_T_max 0.9770
_exptl_absorpt_correction_T_min 0.8837
_exptl_absorpt_correction_type numerical
_exptl_absorpt_process_details '(T. Higashi, 2000)'
_exptl_crystal_colour 'Light Green'
_exptl_crystal_density_diffrn 1.497
_exptl_crystal_density_method 'not measured'
_exptl_crystal_description Rod
_exptl_crystal_F_000 1536
_exptl_crystal_size_max 0.42
_exptl_crystal_size_mid 0.07
_exptl_crystal_size_min 0.05
_refine_diff_density_max 1.081
_refine_diff_density_min -0.655
_refine_diff_density_rms 0.103
_refine_ls_extinction_method none
_refine_ls_goodness_of_fit_ref 1.253
_refine_ls_hydrogen_treatment constr
_refine_ls_matrix_type full
_refine_ls_number_parameters 209
_refine_ls_number_reflns 2916
_refine_ls_number_restraints 1
_refine_ls_restrained_S_all 1.263
_refine_ls_R_factor_all 0.1113
_refine_ls_R_factor_gt 0.1088
_refine_ls_shift/su_max 0.001
_refine_ls_shift/su_mean 0.000
_refine_ls_structure_factor_coef Fsqd
_refine_ls_weighting_details 'calc w=1/[\s^2^(Fo^2^)+(0.0975P)^2^+13.5361P] where P=(Fo^2^+2Fc^2^)/3'
_refine_ls_weighting_scheme calc
_refine_ls_wR_factor_gt 0.2611
_refine_ls_wR_factor_ref 0.2633
_reflns_number_gt 2831
_reflns_number_total 2916
_reflns_threshold_expression >2sigma(I)
_cod_data_source_file c1dt10047e.txt
_cod_data_source_block 4a
_cod_depositor_comments
;
The following automatic conversions were performed:
'_exptl_absorpt_correction_type' value 'Numerical' changed to 'numerical'
according to '/home/saulius/struct/CIF-dictionaries/cif_core.dic'
dictionary named 'cif_core.dic' version 2.4.1 from 2010-06-29.

Automatic conversion script
Id: cif_fix_enum 1555 2011-01-17 13:19:09Z saulius 
;
_cod_original_sg_symbol_H-M 'P 42/n'
_cod_database_code 7015746

loop_
_symmetry_equiv_pos_as_xyz
'x, y, z'
'-y, x+1/2, z+1/2'
'-x+1/2, -y+1/2, z'
'y+1/2, -x, z+1/2'
'-x, -y, -z'
'y, -x-1/2, -z-1/2'
'x-1/2, y-1/2, -z'
'-y-1/2, x, -z-1/2'

loop_
_atom_site_label
_atom_site_type_symbol
_atom_site_fract_x
_atom_site_fract_y
_atom_site_fract_z
_atom_site_U_iso_or_equiv
_atom_site_adp_type
_atom_site_occupancy
_atom_site_symmetry_multiplicity
_atom_site_calc_flag
_atom_site_refinement_flags
_atom_site_disorder_assembly
_atom_site_disorder_group
Ni1 Ni 0.66497(6) 0.61301(6) 0.25205(7) 0.0474(4) Uani 1 1 d . . .
O1 O 0.7767(3) 0.6438(3) 0.3156(4) 0.0453(11) Uani 1 1 d . . .
O2 O 0.9737(3) 0.6973(4) 0.4803(5) 0.0678(16) Uani 1 1 d . . .
H2O H 1.0057 0.7239 0.4268 0.082 Uiso 1 1 d . . .
O3 O 0.6916(4) 0.4939(3) 0.2714(5) 0.0641(15) Uani 1 1 d U . .
H3O H 0.6511 0.4541 0.2688 0.075 Uiso 1 1 d . . .
O4 O 0.4261(4) 0.6055(4) 0.7239(6) 0.0766(18) Uani 1 1 d . . .
O5 O 0.4894(5) 0.6826(6) 0.8372(8) 0.123(3) Uani 1 1 d . . .
O6 O 0.4048(6) 0.6025(6) 0.9119(7) 0.127(3) Uani 1 1 d . . .
N1 N 0.5455(4) 0.5884(4) 0.2700(6) 0.0549(16) Uani 1 1 d . . .
N2 N 0.5669(4) 0.6266(5) 0.5882(5) 0.0654(19) Uani 1 1 d . . .
H1N H 0.5222 0.6252 0.6161 0.078 Uiso 1 1 d . . .
H2N H 0.6126 0.6295 0.6212 0.078 Uiso 1 1 d . . .
N3 N 0.6481(4) 0.6308(4) 0.4230(5) 0.0504(15) Uani 1 1 d . . .
N4 N 0.7104(3) 0.6491(4) 0.4973(5) 0.0505(15) Uani 1 1 d . . .
N5 N 0.9028(4) 0.6809(4) 0.4256(6) 0.0517(15) Uani 1 1 d . . .
N6 N 0.4410(5) 0.6308(5) 0.8266(8) 0.082(2) Uani 1 1 d . . .
C1 C 0.4949(5) 0.5675(5) 0.1853(7) 0.067(2) Uani 1 1 d . . .
H1 H 0.5125 0.5613 0.1053 0.080 Uiso 1 1 calc R . .
C2 C 0.4178(6) 0.5546(6) 0.2114(8) 0.072(2) Uani 1 1 d . . .
H2 H 0.3828 0.5400 0.1496 0.087 Uiso 1 1 calc R . .
C3 C 0.3915(5) 0.5628(7) 0.3265(9) 0.082(3) Uani 1 1 d . . .
H3 H 0.3387 0.5528 0.3452 0.098 Uiso 1 1 calc R . .
C4 C 0.4429(5) 0.5859(6) 0.4152(8) 0.071(2) Uani 1 1 d . . .
H4 H 0.4253 0.5936 0.4950 0.085 Uiso 1 1 calc R . .
C5 C 0.5197(4) 0.5976(5) 0.3859(6) 0.0543(19) Uani 1 1 d . . .
C6 C 0.5807(4) 0.6204(4) 0.4708(6) 0.0491(17) Uani 1 1 d . . .
C7 C 0.7720(4) 0.6545(4) 0.4328(6) 0.0504(17) Uani 1 1 d . . .
C8 C 0.8462(4) 0.6735(4) 0.4962(6) 0.0487(16) Uani 1 1 d . . .
C9 C 0.8481(5) 0.6808(5) 0.6305(6) 0.061(2) Uani 1 1 d . . .
H9A H 0.8440 0.6292 0.6667 0.073 Uiso 1 1 calc R . .
H9B H 0.8045 0.7131 0.6572 0.073 Uiso 1 1 calc R . .
H9C H 0.8971 0.7051 0.6550 0.073 Uiso 1 1 calc R . .
C10 C 0.7400(7) 0.4585(8) 0.3810(14) 0.120(4) Uani 1 1 d U . .
H10A H 0.7882 0.4879 0.3912 0.144 Uiso 1 1 calc R . .
H10B H 0.7523 0.4040 0.3644 0.144 Uiso 1 1 calc R . .
H10C H 0.7090 0.4619 0.4544 0.144 Uiso 1 1 calc R . .

loop_
_atom_site_aniso_label
_atom_site_aniso_U_11
_atom_site_aniso_U_22
_atom_site_aniso_U_33
_atom_site_aniso_U_23
_atom_site_aniso_U_13
_atom_site_aniso_U_12
Ni1 0.0587(6) 0.0569(6) 0.0265(6) 0.0022(4) 0.0023(4) -0.0026(4)
O1 0.057(3) 0.058(3) 0.020(2) 0.0006(19) 0.0010(19) 0.001(2)
O2 0.063(3) 0.098(4) 0.042(3) -0.007(3) -0.001(3) -0.010(3)
O3 0.079(4) 0.059(3) 0.055(3) 0.005(3) 0.008(3) -0.006(3)
O4 0.078(4) 0.098(5) 0.054(4) -0.006(3) 0.009(3) -0.025(4)
O5 0.112(6) 0.152(8) 0.106(7) -0.047(6) 0.021(5) -0.048(6)
O6 0.170(8) 0.159(8) 0.052(4) -0.010(5) 0.025(5) -0.055(7)
N1 0.057(4) 0.063(4) 0.044(3) 0.002(3) -0.001(3) -0.009(3)
N2 0.060(4) 0.104(6) 0.032(3) 0.004(3) 0.005(3) -0.012(4)
N3 0.061(4) 0.062(4) 0.028(3) 0.004(3) -0.001(3) -0.003(3)
N4 0.056(4) 0.068(4) 0.027(3) 0.002(3) 0.001(3) -0.007(3)
N5 0.051(3) 0.066(4) 0.038(3) -0.006(3) -0.002(3) 0.004(3)
N6 0.083(6) 0.099(6) 0.063(5) -0.010(5) 0.007(4) -0.011(5)
C1 0.081(6) 0.078(6) 0.041(4) -0.001(4) -0.009(4) 0.001(5)
C2 0.076(6) 0.080(6) 0.061(5) 0.011(5) -0.005(5) -0.026(5)
C3 0.059(5) 0.119(8) 0.067(6) 0.006(6) -0.003(5) -0.026(5)
C4 0.067(5) 0.101(7) 0.045(4) 0.004(4) -0.001(4) -0.023(5)
C5 0.061(5) 0.069(5) 0.033(4) 0.006(3) -0.002(3) -0.009(4)
C6 0.061(5) 0.052(4) 0.034(4) 0.008(3) 0.007(3) -0.002(3)
C7 0.063(5) 0.062(4) 0.026(3) 0.002(3) 0.003(3) 0.005(4)
C8 0.055(4) 0.058(4) 0.033(3) 0.002(3) 0.000(3) 0.006(3)
C9 0.069(5) 0.088(6) 0.026(4) 0.001(4) -0.006(3) -0.002(4)
C10 0.084(8) 0.125(10) 0.150(12) -0.012(9) -0.007(7) -0.015(7)

loop_
_atom_type_symbol
_atom_type_description
_atom_type_scat_dispersion_real
_atom_type_scat_dispersion_imag
_atom_type_scat_source
C C 0.0033 0.0016 'International Tables Vol C Tables 4.2.6.8 and 6.1.1.4'
H H 0.0000 0.0000 'International Tables Vol C Tables 4.2.6.8 and 6.1.1.4'
N N 0.0061 0.0033 'International Tables Vol C Tables 4.2.6.8 and 6.1.1.4'
Ni Ni 0.3393 1.1124 'International Tables Vol C Tables 4.2.6.8 and 6.1.1.4'
O O 0.0106 0.0060 'International Tables Vol C Tables 4.2.6.8 and 6.1.1.4'

loop_
_geom_angle_atom_site_label_1
_geom_angle_atom_site_label_2
_geom_angle_atom_site_label_3
_geom_angle
_geom_angle_site_symmetry_1
_geom_angle_site_symmetry_3
_geom_angle_publ_flag
N3 Ni1 N5 178.5(3) . 6_576 ?
N3 Ni1 O1 100.7(2) . 6_576 ?
N5 Ni1 O1 77.8(2) 6_576 6_576 ?
N3 Ni1 N1 78.1(2) . . ?
N5 Ni1 N1 101.4(3) 6_576 . ?
O1 Ni1 N1 92.7(2) 6_576 . ?
N3 Ni1 O3 94.8(2) . . ?
N5 Ni1 O3 86.6(2) 6_576 . ?
O1 Ni1 O3 164.44(19) 6_576 . ?
N1 Ni1 O3 90.4(2) . . ?
N3 Ni1 O1 76.6(2) . . ?
N5 Ni1 O1 103.9(2) 6_576 . ?
O1 Ni1 O1 93.0(2) 6_576 . ?
N1 Ni1 O1 154.7(2) . . ?
O3 Ni1 O1 90.7(2) . . ?
C7 O1 Ni1 113.1(4) . 8_756 ?
C7 O1 Ni1 108.1(4) . . ?
Ni1 O1 Ni1 138.8(2) 8_756 . ?
N5 O2 H2O 109.6 . . ?
C10 O3 Ni1 124.1(6) . . ?
C10 O3 H3O 97.3 . . ?
Ni1 O3 H3O 121.5 . . ?
C1 N1 C5 119.1(7) . . ?
C1 N1 Ni1 128.5(6) . . ?
C5 N1 Ni1 112.4(5) . . ?
C6 N2 H1N 122.2 . . ?
C6 N2 H2N 104.9 . . ?
H1N N2 H2N 132.8 . . ?
C6 N3 N4 118.5(6) . . ?
C6 N3 Ni1 121.1(5) . . ?
N4 N3 Ni1 120.2(4) . . ?
C7 N4 N3 108.6(6) . . ?
C8 N5 O2 115.1(6) . . ?
C8 N5 Ni1 119.8(5) . 8_756 ?
O2 N5 Ni1 125.1(4) . 8_756 ?
O5 N6 O6 123.6(9) . . ?
O5 N6 O4 118.6(9) . . ?
O6 N6 O4 117.7(9) . . ?
N1 C1 C2 121.5(8) . . ?
N1 C1 H1 119.3 . . ?
C2 C1 H1 119.3 . . ?
C3 C2 C1 120.0(9) . . ?
C3 C2 H2 120.0 . . ?
C1 C2 H2 120.0 . . ?
C2 C3 C4 119.3(8) . . ?
C2 C3 H3 120.3 . . ?
C4 C3 H3 120.3 . . ?
C5 C4 C3 118.9(8) . . ?
C5 C4 H4 120.5 . . ?
C3 C4 H4 120.5 . . ?
N1 C5 C4 121.1(7) . . ?
N1 C5 C6 114.0(6) . . ?
C4 C5 C6 124.9(7) . . ?
N3 C6 N2 123.8(7) . . ?
N3 C6 C5 114.4(6) . . ?
N2 C6 C5 121.8(7) . . ?
N4 C7 O1 126.5(7) . . ?
N4 C7 C8 117.1(6) . . ?
O1 C7 C8 116.5(6) . . ?
N5 C8 C7 112.7(6) . . ?
N5 C8 C9 126.7(7) . . ?
C7 C8 C9 120.6(7) . . ?
C8 C9 H9A 109.5 . . ?
C8 C9 H9B 109.5 . . ?
H9A C9 H9B 109.5 . . ?
C8 C9 H9C 109.5 . . ?
H9A C9 H9C 109.5 . . ?
H9B C9 H9C 109.5 . . ?
O3 C10 H10A 109.5 . . ?
O3 C10 H10B 109.5 . . ?
H10A C10 H10B 109.5 . . ?
O3 C10 H10C 109.5 . . ?
H10A C10 H10C 109.5 . . ?
H10B C10 H10C 109.5 . . ?

loop_
_geom_bond_atom_site_label_1
_geom_bond_atom_site_label_2
_geom_bond_distance
_geom_bond_site_symmetry_2
_geom_bond_publ_flag
Ni1 N3 1.956(6) . ?
Ni1 N5 2.022(6) 6_576 ?
Ni1 O1 2.075(5) 6_576 ?
Ni1 N1 2.110(7) . ?
Ni1 O3 2.112(6) . ?
Ni1 O1 2.118(5) . ?
O1 C7 1.325(8) . ?
O1 Ni1 2.075(5) 8_756 ?
O2 N5 1.394(8) . ?
O2 H2O 0.9338 . ?
O3 C10 1.601(15) . ?
O3 H3O 0.9782 . ?
O4 N6 1.253(10) . ?
O5 N6 1.226(11) . ?
O6 N6 1.238(10) . ?
N1 C1 1.336(10) . ?
N1 C5 1.377(9) . ?
N2 C6 1.336(9) . ?
N2 H1N 0.8294 . ?
N2 H2N 0.8716 . ?
N3 C6 1.289(9) . ?
N3 N4 1.392(8) . ?
N4 C7 1.285(9) . ?
N5 C8 1.260(9) . ?
N5 Ni1 2.022(6) 8_756 ?
C1 C2 1.376(12) . ?
C1 H1 0.9500 . ?
C2 C3 1.369(13) . ?
C2 H2 0.9500 . ?
C3 C4 1.386(12) . ?
C3 H3 0.9500 . ?
C4 C5 1.377(11) . ?
C4 H4 0.9500 . ?
C5 C6 1.470(10) . ?
C7 C8 1.496(10) . ?
C8 C9 1.506(9) . ?
C9 H9A 0.9800 . ?
C9 H9B 0.9800 . ?
C9 H9C 0.9800 . ?
C10 H10A 0.9800 . ?
C10 H10B 0.9800 . ?
C10 H10C 0.9800 . ?
